data_1556626
loop_
_publ_author_name
'Hazra, S.'
'Rocha, B.G.M.'
'Guedes da Silva, M.F.C.'
'Karmakar, A.'
'Pombeiro, A.J.L.'

_publ_section_title
;
 Syntheses, Structures, and Catalytic Hydrocarbon Oxidation Properties of
 N-Heterocycle-Sulfonated Schiff Base Copper(II) Complexes
;
_journal_name_full Inorganics
_journal_page_first 17
_journal_paper_doi 10.3390/inorganics7020017
_journal_volume 7
_journal_year 2019
_chemical_formula_moiety 'C23 H17 Cu N3 O4 S, C H4 O'
_chemical_formula_sum 'C24 H21 Cu N3 O5 S'
_chemical_formula_weight 527.04
_space_group_crystal_system monoclinic
_space_group_IT_number 14
_space_group_name_Hall '-P 2yn'
_space_group_name_H-M_alt 'P 1 21/n 1'
_atom_sites_solution_hydrogens geom
_cell_angle_alpha 90.0000(9)
_cell_angle_beta 109.3950(9)
_cell_angle_gamma 90.0000(9)
_cell_formula_units_Z 4
_cell_length_a 8.1099(2)
_cell_length_b 29.4538(7)
_cell_length_c 10.5303(3)
_cell_measurement_reflns_used 7150
_cell_measurement_temperature 296(2)
_cell_measurement_theta_max 26.25
_cell_measurement_theta_min 2.47
_cell_volume 2372.60(11)
_computing_cell_refinement 'Bruker SAINT'
_computing_data_collection 'Bruker APEX2'
_computing_data_reduction 'Bruker SAINT'
_computing_molecular_graphics 'Ortep-3 for Windows (Farrugia, 1997)'
_computing_publication_material 'WinGX publication routines (Farrugia, 1999)'
_computing_structure_refinement 'SHELXL-2013 (Sheldrick, 2013)'
_computing_structure_solution 'SIR97 (Giacovazzo et al, 1997)'
_diffrn_ambient_temperature 296(2)
_diffrn_measured_fraction_theta_full 0.999
_diffrn_measured_fraction_theta_max 0.998
_diffrn_measurement_device_type 'Bruker APEX-II PHOTON 100 detector'
_diffrn_measurement_method '\f and \w scans'
_diffrn_radiation_type MoK\a
_diffrn_radiation_wavelength 0.71069
_diffrn_reflns_av_R_equivalents 0.0350
_diffrn_reflns_av_unetI/netI 0.0261
_diffrn_reflns_Laue_measured_fraction_full 0.999
_diffrn_reflns_Laue_measured_fraction_max 0.998
_diffrn_reflns_limit_h_max 10
_diffrn_reflns_limit_h_min -9
_diffrn_reflns_limit_k_max 34
_diffrn_reflns_limit_k_min -36
_diffrn_reflns_limit_l_max 13
_diffrn_reflns_limit_l_min -13
_diffrn_reflns_number 24195
_diffrn_reflns_point_group_measured_fraction_full 0.999
_diffrn_reflns_point_group_measured_fraction_max 0.998
_diffrn_reflns_theta_full 25.240
_diffrn_reflns_theta_max 26.368
_diffrn_reflns_theta_min 2.473
_exptl_absorpt_coefficient_mu 1.049
_exptl_absorpt_correction_T_max 0.9
_exptl_absorpt_correction_T_min 0.8
_exptl_absorpt_correction_type multi-scan
_exptl_absorpt_process_details sadabs
_exptl_crystal_colour green
_exptl_crystal_density_diffrn 1.475
_exptl_crystal_description prism
_exptl_crystal_F_000 1084
_exptl_crystal_size_max 0.323
_exptl_crystal_size_mid 0.187
_exptl_crystal_size_min 0.111
_refine_diff_density_max 0.399
_refine_diff_density_min -0.205
_refine_diff_density_rms 0.078
_refine_ls_extinction_coef .
_refine_ls_extinction_method none
_refine_ls_goodness_of_fit_ref 1.007
_refine_ls_hydrogen_treatment constr
_refine_ls_matrix_type full
_refine_ls_number_parameters 309
_refine_ls_number_reflns 4826
_refine_ls_number_restraints 0
_refine_ls_restrained_S_all 1.007
_refine_ls_R_factor_all 0.0534
_refine_ls_R_factor_gt 0.0398
_refine_ls_shift/su_max 0.003
_refine_ls_shift/su_mean 0.000
_refine_ls_structure_factor_coef Fsqd
_refine_ls_weighting_details 'w=1/[\s^2^(Fo^2^)+(0.0595P)^2^+0.9242P] where P=(Fo^2^+2Fc^2^)/3'
_refine_ls_weighting_scheme calc
_refine_ls_wR_factor_gt 0.0963
_refine_ls_wR_factor_ref 0.1028
_reflns_Friedel_coverage 0.000
_reflns_Friedel_fraction_full .
_reflns_Friedel_fraction_max .
_reflns_number_gt 3903
_reflns_number_total 4826
_reflns_threshold_expression 'I > 2\s(I)'
_cod_data_source_file Inorganics-2019-7-17.cif
_cod_data_source_block Compound3
_cod_original_sg_symbol_H-M 'P 21/n'
_cod_database_code 1556626
_shelx_space_group_comment
;
The symmetry employed for this shelxl refinement is uniquely defined
by the following loop, which should always be used as a source of
symmetry information in preference to the above space-group names.
They are only intended as comments.
;
_shelxl_version_number 2013-4

loop_
_space_group_symop_operation_xyz
'x, y, z'
'-x+1/2, y+1/2, -z+1/2'
'-x, -y, -z'
'x-1/2, -y-1/2, z-1/2'

loop_
_atom_site_label
_atom_site_type_symbol
_atom_site_fract_x
_atom_site_fract_y
_atom_site_fract_z
_atom_site_U_iso_or_equiv
_atom_site_adp_type
_atom_site_occupancy
_atom_site_site_symmetry_order
_atom_site_calc_flag
_atom_site_refinement_flags_posn
_atom_site_refinement_flags_adp
_atom_site_refinement_flags_occupancy
_atom_site_disorder_assembly
_atom_site_disorder_group
C1 C 0.0810(3) 0.15474(8) 0.3851(2) 0.0358(5) Uani 1 1 d . . . . .
C2 C -0.0782(3) 0.16322(9) 0.2868(3) 0.0475(6) Uani 1 1 d . . . . .
H2 H -0.1116 0.1465 0.2074 0.057 Uiso 1 1 calc R U . . .
C3 C -0.1880(4) 0.19656(10) 0.3060(3) 0.0582(8) Uani 1 1 d . . . . .
H3 H -0.2968 0.2013 0.2410 0.070 Uiso 1 1 calc R U . . .
C4 C -0.1366(4) 0.22258(10) 0.4207(4) 0.0609(8) Uani 1 1 d . . . . .
H4 H -0.2086 0.2457 0.4318 0.073 Uiso 1 1 calc R U . . .
C5 C 0.0221(3) 0.21436(9) 0.5198(3) 0.0475(6) Uani 1 1 d . . . . .
H5 H 0.0567 0.2322 0.5971 0.057 Uiso 1 1 calc R U . . .
C6 C 0.1301(3) 0.17981(8) 0.5048(2) 0.0354(5) Uani 1 1 d . . . . .
C7 C 0.4091(3) 0.19837(8) 0.6456(2) 0.0387(5) Uani 1 1 d . . . . .
H7 H 0.3830 0.2262 0.6018 0.046 Uiso 1 1 calc R U . . .
C11 C 0.5798(3) 0.19376(9) 0.7424(2) 0.0393(5) Uani 1 1 d . . . . .
C12 C 0.6940(4) 0.23151(10) 0.7621(3) 0.0530(7) Uani 1 1 d . . . . .
H12 H 0.6548 0.2581 0.7138 0.064 Uiso 1 1 calc R U . . .
C13 C 0.8603(4) 0.22949(12) 0.8505(3) 0.0618(8) Uani 1 1 d . . . . .
H13 H 0.9341 0.2545 0.8622 0.074 Uiso 1 1 calc R U . . .
C14 C 0.9184(4) 0.19028(12) 0.9223(3) 0.0604(8) Uani 1 1 d . . . . .
H14 H 1.0313 0.1893 0.9838 0.073 Uiso 1 1 calc R U . . .
C15 C 0.8136(4) 0.15259(11) 0.9054(3) 0.0536(7) Uani 1 1 d . . . . .
H15 H 0.8571 0.1264 0.9546 0.064 Uiso 1 1 calc R U . . .
C16 C 0.6395(3) 0.15304(9) 0.8137(2) 0.0404(6) Uani 1 1 d . . . . .
C21 C -0.0909(3) 0.11456(9) 0.6194(3) 0.0466(6) Uani 1 1 d . . . . .
H21 H -0.0761 0.1459 0.6228 0.056 Uiso 1 1 calc R U . . .
C22 C -0.2576(4) 0.09771(11) 0.5760(3) 0.0526(7) Uani 1 1 d . . . . .
H22 H -0.3534 0.1171 0.5483 0.063 Uiso 1 1 calc R U . . .
C23 C -0.2804(4) 0.05151(11) 0.5743(3) 0.0595(8) Uani 1 1 d . . . . .
H23 H -0.3921 0.0391 0.5432 0.071 Uiso 1 1 calc R U . . .
C24 C -0.1360(4) 0.02384(10) 0.6189(3) 0.0551(7) Uani 1 1 d . . . . .
H24 H -0.1493 -0.0075 0.6216 0.066 Uiso 1 1 calc R U . . .
C25 C 0.0299(3) 0.04303(8) 0.6601(3) 0.0403(6) Uani 1 1 d . . . . .
C26 C 0.1919(3) 0.01622(9) 0.7122(3) 0.0438(6) Uani 1 1 d . . . . .
C27 C 0.1967(4) -0.03034(10) 0.7272(4) 0.0664(9) Uani 1 1 d . . . . .
H27 H 0.0933 -0.0469 0.7041 0.080 Uiso 1 1 calc R U . . .
C28 C 0.3547(5) -0.05195(12) 0.7762(4) 0.0820(11) Uani 1 1 d . . . . .
H28 H 0.3594 -0.0834 0.7859 0.098 Uiso 1 1 calc R U . . .
C29 C 0.5057(5) -0.02706(12) 0.8110(4) 0.0798(11) Uani 1 1 d . . . . .
H29 H 0.6142 -0.0412 0.8447 0.096 Uiso 1 1 calc R U . . .
C30 C 0.4935(4) 0.01945(10) 0.7947(3) 0.0600(8) Uani 1 1 d . . . . .
H30 H 0.5955 0.0366 0.8193 0.072 Uiso 1 1 calc R U . . .
C40 C 0.3743(6) 0.15248(15) 1.0206(4) 0.0925(14) Uani 1 1 d . . . . .
H40A H 0.3478 0.1662 0.9334 0.139 Uiso 1 1 calc R U . . .
H40B H 0.2925 0.1285 1.0164 0.139 Uiso 1 1 calc R U . . .
H40C H 0.4907 0.1403 1.0483 0.139 Uiso 1 1 calc R U . . .
N1 N 0.2867(2) 0.16814(6) 0.61208(19) 0.0341(4) Uani 1 1 d . . . . .
N2 N 0.0526(3) 0.08821(7) 0.6575(2) 0.0378(5) Uani 1 1 d . . . . .
N3 N 0.3395(3) 0.04064(7) 0.7446(2) 0.0436(5) Uani 1 1 d . . . . .
O1 O 0.5449(2) 0.11630(6) 0.79839(19) 0.0466(4) Uani 1 1 d . . . . .
O11 O 0.2721(3) 0.08251(6) 0.46751(18) 0.0449(4) Uani 1 1 d . . . . .
O12 O 0.1322(3) 0.09290(7) 0.2285(2) 0.0575(5) Uani 1 1 d . . . . .
O13 O 0.3771(2) 0.14035(7) 0.35041(19) 0.0494(5) Uani 1 1 d . . . . .
O40 O 0.3626(3) 0.18508(8) 1.1131(2) 0.0704(6) Uani 1 1 d . . . . .
H40 H 0.3614 0.1725 1.1823 0.106 Uiso 1 1 calc R U . . .
S1 S 0.22733(8) 0.11409(2) 0.35453(6) 0.03739(15) Uani 1 1 d . . . . .
Cu1 Cu 0.30898(4) 0.10637(2) 0.69109(3) 0.03686(11) Uani 1 1 d . . . . .

loop_
_atom_site_aniso_label
_atom_site_aniso_U_11
_atom_site_aniso_U_22
_atom_site_aniso_U_33
_atom_site_aniso_U_23
_atom_site_aniso_U_13
_atom_site_aniso_U_12
C1 0.0329(12) 0.0315(11) 0.0396(13) 0.0008(9) 0.0074(10) -0.0027(9)
C2 0.0398(14) 0.0479(15) 0.0434(14) 0.0032(12) -0.0015(11) -0.0059(12)
C3 0.0365(15) 0.0500(16) 0.071(2) 0.0125(15) -0.0058(14) 0.0046(12)
C4 0.0408(15) 0.0404(15) 0.094(2) 0.0045(15) 0.0121(16) 0.0111(12)
C5 0.0432(14) 0.0338(13) 0.0606(17) -0.0054(12) 0.0106(13) 0.0034(11)
C6 0.0325(12) 0.0294(11) 0.0405(13) 0.0018(9) 0.0073(10) -0.0012(9)
C7 0.0384(13) 0.0358(12) 0.0402(13) -0.0024(10) 0.0107(11) -0.0023(10)
C11 0.0319(12) 0.0462(14) 0.0377(13) -0.0059(10) 0.0088(10) -0.0043(10)
C12 0.0443(16) 0.0553(17) 0.0562(16) -0.0065(14) 0.0123(13) -0.0126(13)
C13 0.0407(16) 0.072(2) 0.069(2) -0.0154(17) 0.0124(15) -0.0203(15)
C14 0.0305(14) 0.085(2) 0.0561(18) -0.0191(16) 0.0016(13) -0.0063(14)
C15 0.0362(14) 0.0671(19) 0.0495(16) -0.0051(13) 0.0036(12) 0.0049(13)
C16 0.0323(12) 0.0510(15) 0.0368(13) -0.0070(11) 0.0099(10) 0.0006(11)
C21 0.0407(15) 0.0461(15) 0.0599(17) 0.0028(12) 0.0259(13) 0.0049(11)
C22 0.0362(14) 0.0672(19) 0.0569(17) -0.0015(14) 0.0187(13) 0.0057(13)
C23 0.0391(15) 0.069(2) 0.070(2) -0.0104(16) 0.0176(14) -0.0126(14)
C24 0.0497(17) 0.0464(15) 0.0701(19) -0.0049(14) 0.0211(15) -0.0106(13)
C25 0.0407(14) 0.0396(13) 0.0437(14) -0.0006(10) 0.0183(11) -0.0024(10)
C26 0.0455(15) 0.0391(13) 0.0491(15) 0.0030(11) 0.0190(12) -0.0026(11)
C27 0.060(2) 0.0430(16) 0.094(2) 0.0113(16) 0.0234(18) -0.0042(14)
C28 0.076(2) 0.0421(17) 0.121(3) 0.0226(19) 0.024(2) 0.0087(17)
C29 0.062(2) 0.055(2) 0.114(3) 0.029(2) 0.018(2) 0.0184(17)
C30 0.0439(16) 0.0517(17) 0.080(2) 0.0197(15) 0.0146(15) 0.0060(13)
C40 0.110(3) 0.104(3) 0.074(2) 0.020(2) 0.044(2) 0.050(3)
N1 0.0300(10) 0.0319(10) 0.0363(10) -0.0032(8) 0.0055(8) -0.0006(8)
N2 0.0345(11) 0.0391(11) 0.0425(11) -0.0018(9) 0.0162(9) -0.0002(9)
N3 0.0403(12) 0.0392(11) 0.0514(12) 0.0101(10) 0.0154(10) 0.0036(9)
O1 0.0351(9) 0.0452(10) 0.0516(11) 0.0047(8) 0.0039(8) 0.0003(8)
O11 0.0553(11) 0.0337(9) 0.0493(11) 0.0006(7) 0.0221(9) 0.0058(8)
O12 0.0623(13) 0.0622(12) 0.0459(11) -0.0175(9) 0.0150(10) -0.0061(10)
O13 0.0421(10) 0.0554(11) 0.0537(11) 0.0050(9) 0.0198(9) -0.0044(8)
O40 0.0753(16) 0.0796(16) 0.0576(13) 0.0128(11) 0.0237(12) 0.0033(13)
S1 0.0391(3) 0.0366(3) 0.0374(3) -0.0020(2) 0.0139(3) -0.0024(2)
Cu1 0.03045(17) 0.03378(17) 0.04381(19) 0.00289(12) 0.00891(13) 0.00034(12)

loop_
_atom_type_symbol
_atom_type_description
_atom_type_scat_dispersion_real
_atom_type_scat_dispersion_imag
_atom_type_scat_source
C C 0.0033 0.0016 'International Tables Vol C Tables 4.2.6.8 and 6.1.1.4'
H H 0.0000 0.0000 'International Tables Vol C Tables 4.2.6.8 and 6.1.1.4'
N N 0.0061 0.0033 'International Tables Vol C Tables 4.2.6.8 and 6.1.1.4'
O O 0.0106 0.0060 'International Tables Vol C Tables 4.2.6.8 and 6.1.1.4'
S S 0.1246 0.1234 'International Tables Vol C Tables 4.2.6.8 and 6.1.1.4'
Cu Cu 0.3201 1.2651 'International Tables Vol C Tables 4.2.6.8 and 6.1.1.4'

loop_
_geom_angle_atom_site_label_1
_geom_angle_atom_site_label_2
_geom_angle_atom_site_label_3
_geom_angle
_geom_angle_site_symmetry_1
_geom_angle_site_symmetry_3
C2 C1 C6 119.6(2) . .
C2 C1 S1 119.7(2) . .
C6 C1 S1 120.54(18) . .
C1 C2 C3 120.3(3) . .
C4 C3 C2 120.1(3) . .
C3 C4 C5 120.0(3) . .
C4 C5 C6 120.5(3) . .
C5 C6 C1 119.3(2) . .
C5 C6 N1 121.0(2) . .
C1 C6 N1 119.7(2) . .
N1 C7 C11 127.2(2) . .
C16 C11 C12 119.7(2) . .
C16 C11 C7 122.7(2) . .
C12 C11 C7 117.5(2) . .
C13 C12 C11 121.1(3) . .
C12 C13 C14 119.6(3) . .
C15 C14 C13 121.6(3) . .
C14 C15 C16 120.9(3) . .
O1 C16 C11 123.7(2) . .
O1 C16 C15 119.1(2) . .
C11 C16 C15 117.2(2) . .
N2 C21 C22 123.5(3) . .
C21 C22 C23 118.5(3) . .
C24 C23 C22 119.2(3) . .
C23 C24 C25 119.5(3) . .
N2 C25 C24 121.4(2) . .
N2 C25 C26 115.2(2) . .
C24 C25 C26 123.3(2) . .
N3 C26 C27 121.0(3) . .
N3 C26 C25 114.7(2) . .
C27 C26 C25 124.2(3) . .
C28 C27 C26 119.5(3) . .
C29 C28 C27 119.6(3) . .
C28 C29 C30 118.5(3) . .
N3 C30 C29 122.1(3) . .
C7 N1 C6 116.7(2) . .
C7 N1 Cu1 124.25(17) . .
C6 N1 Cu1 118.92(14) . .
C21 N2 C25 117.8(2) . .
C21 N2 Cu1 128.73(18) . .
C25 N2 Cu1 112.99(16) . .
C30 N3 C26 119.2(2) . .
C30 N3 Cu1 124.91(19) . .
C26 N3 Cu1 115.42(17) . .
C16 O1 Cu1 129.61(16) . .
S1 O11 Cu1 122.30(10) . .
O12 S1 O13 113.65(12) . .
O12 S1 O11 112.85(12) . .
O13 S1 O11 112.31(11) . .
O12 S1 C1 105.80(12) . .
O13 S1 C1 105.09(11) . .
O11 S1 C1 106.30(11) . .
O1 Cu1 N1 92.40(8) . .
O1 Cu1 N3 88.58(8) . .
N1 Cu1 N3 170.85(8) . .
O1 Cu1 N2 154.75(8) . .
N1 Cu1 N2 102.71(8) . .
N3 Cu1 N2 79.71(8) . .
O1 Cu1 O11 113.95(8) . .
N1 Cu1 O11 83.79(7) . .
N3 Cu1 O11 87.49(8) . .
N2 Cu1 O11 88.01(7) . .

loop_
_geom_bond_atom_site_label_1
_geom_bond_atom_site_label_2
_geom_bond_distance
_geom_bond_site_symmetry_2
C1 C2 1.383(3) .
C1 C6 1.400(3) .
C1 S1 1.788(2) .
C2 C3 1.385(4) .
C3 C4 1.373(4) .
C4 C5 1.383(4) .
C5 C6 1.385(3) .
C6 N1 1.434(3) .
C7 N1 1.292(3) .
C7 C11 1.427(3) .
C11 C16 1.412(4) .
C11 C12 1.418(4) .
C12 C13 1.362(4) .
C13 C14 1.375(5) .
C14 C15 1.373(4) .
C15 C16 1.421(4) .
C16 O1 1.305(3) .
C21 N2 1.345(3) .
C21 C22 1.368(4) .
C22 C23 1.372(4) .
C23 C24 1.375(4) .
C24 C25 1.389(4) .
C25 N2 1.345(3) .
C25 C26 1.474(4) .
C26 N3 1.340(3) .
C26 C27 1.379(4) .
C27 C28 1.369(5) .
C28 C29 1.369(5) .
C29 C30 1.380(4) .
C30 N3 1.337(3) .
C40 O40 1.393(4) .
N1 Cu1 1.9837(19) .
N2 Cu1 2.061(2) .
N3 Cu1 2.009(2) .
O1 Cu1 1.8942(18) .
O11 S1 1.4580(19) .
O11 Cu1 2.3789(18) .
O12 S1 1.438(2) .
O13 S1 1.4524(19) .

loop_
_geom_hbond_atom_site_label_D
_geom_hbond_atom_site_label_H
_geom_hbond_atom_site_label_A
_geom_hbond_distance_DH
_geom_hbond_distance_HA
_geom_hbond_distance_DA
_geom_hbond_angle_DHA
_geom_hbond_site_symmetry_A
O40 H40 O13 0.82 1.97 2.792(3) 175.5 1_556
